data_7154514
loop_
_publ_author_name
'Boehringer, R\'egis'
'Geoffroy, Philippe'
'Miesch, Michel'

_publ_section_title
;
 Base catalyzed synthesis of bicyclo[3.2.1]octane scaffolds.
;
_journal_issue 25
_journal_name_full 'Organic &amp; biomolecular chemistry'
_journal_page_first 6940
_journal_page_last 6943
_journal_paper_doi 10.1039/c5ob00933b
_journal_volume 13
_journal_year 2015
_chemical_formula_moiety 'C21 H26 O4'
_chemical_formula_sum 'C21 H26 O4'
_chemical_formula_weight 342.42
_chemical_name_common 'Bridge 2 allyl'
_chemical_name_systematic
;
 ?
;
_space_group_crystal_system monoclinic
_space_group_IT_number 14
_space_group_name_Hall '-P 2ybc'
_space_group_name_H-M_alt 'P 1 21/c 1'
_symmetry_space_group_name_Hall '-P 2ybc'
_symmetry_space_group_name_H-M 'P 1 21/c 1'
_atom_sites_solution_hydrogens mixed
_audit_creation_method SHELXL-2013
_audit_update_record
;
2014-09-26 deposited with the CCDC.
2015-05-28 downloaded from the CCDC.
;
_cell_angle_alpha 90
_cell_angle_beta 103.223(2)
_cell_angle_gamma 90
_cell_formula_units_Z 4
_cell_length_a 13.5756(9)
_cell_length_b 6.3249(2)
_cell_length_c 21.7126(14)
_cell_measurement_reflns_used 9182
_cell_measurement_temperature 173(2)
_cell_measurement_theta_max 27.485
_cell_measurement_theta_min 0.998
_cell_volume 1814.91(18)
_computing_cell_refinement 'Denzo (Nonius B.V., 1998)'
_computing_data_collection 'Collect (Nonius B.V., 1998)'
_computing_data_reduction 'Denzo (Nonius B.V., 1998)'
_computing_molecular_graphics 'PLATON 98 (Spek, 1998)'
_computing_publication_material 'SHELXL-2013 (Sheldrick, 2013)'
_computing_structure_refinement 'SHELXL-2013 (Sheldrick, 2013)'
_computing_structure_solution 'SHELXS-2013 (Sheldrick, 2013)'
_diffrn_ambient_temperature 173(2)
_diffrn_measured_fraction_theta_full 1.000
_diffrn_measured_fraction_theta_max 0.996
_diffrn_measurement_device_type KappaCCD
_diffrn_measurement_method 'phi and omega scans'
_diffrn_radiation_monochromator graphite
_diffrn_radiation_type MoK\a
_diffrn_radiation_wavelength 0.71073
_diffrn_reflns_av_R_equivalents 0.1086
_diffrn_reflns_av_unetI/netI 0.1167
_diffrn_reflns_laue_measured_fraction_full 1.000
_diffrn_reflns_laue_measured_fraction_max 0.996
_diffrn_reflns_limit_h_max 17
_diffrn_reflns_limit_h_min -12
_diffrn_reflns_limit_k_max 8
_diffrn_reflns_limit_k_min -8
_diffrn_reflns_limit_l_max 23
_diffrn_reflns_limit_l_min -28
_diffrn_reflns_number 12257
_diffrn_reflns_point_group_measured_fraction_full 1.000
_diffrn_reflns_point_group_measured_fraction_max 0.996
_diffrn_reflns_theta_full 25.242
_diffrn_reflns_theta_max 27.459
_diffrn_reflns_theta_min 1.541
_diffrn_source 'sealed tube'
_exptl_absorpt_coefficient_mu 0.085
_exptl_absorpt_correction_type none
_exptl_crystal_colour colorless
_exptl_crystal_density_diffrn 1.253
_exptl_crystal_description prism
_exptl_crystal_F_000 736
_exptl_crystal_size_max 0.35
_exptl_crystal_size_mid 0.14
_exptl_crystal_size_min 0.05
_refine_diff_density_max 0.372
_refine_diff_density_min -0.423
_refine_diff_density_rms 0.124
_refine_ls_extinction_method none
_refine_ls_goodness_of_fit_ref 1.116
_refine_ls_hydrogen_treatment mixed
_refine_ls_matrix_type full
_refine_ls_number_parameters 231
_refine_ls_number_reflns 4137
_refine_ls_number_restraints 0
_refine_ls_restrained_S_all 1.116
_refine_ls_R_factor_all 0.1676
_refine_ls_R_factor_gt 0.0905
_refine_ls_shift/su_max 0.000
_refine_ls_shift/su_mean 0.000
_refine_ls_structure_factor_coef Fsqd
_refine_ls_weighting_details 'w=1/[\s^2^(Fo^2^)+(0.1134P)^2^+0.1555P] where P=(Fo^2^+2Fc^2^)/3'
_refine_ls_weighting_scheme calc
_refine_ls_wR_factor_gt 0.1933
_refine_ls_wR_factor_ref 0.2400
_reflns_Friedel_coverage 0.000
_reflns_number_gt 2447
_reflns_number_total 4137
_reflns_threshold_expression 'I > 2\s(I)'
_cod_data_source_file c5ob00933b2.cif
_cod_data_source_block mmpg140923
_cod_depositor_comments 'Adding full bibliography for 7154513--7154515.cif.'
_cod_database_code 7154514
_shelx_space_group_comment
;
The symmetry employed for this shelxl refinement is uniquely defined
by the following loop, which should always be used as a source of
symmetry information in preference to the above space-group names.
They are only intended as comments.
;
_shelxl_version_number 2013-4

loop_
_space_group_symop_operation_xyz
'x, y, z'
'-x, y+1/2, -z+1/2'
'-x, -y, -z'
'x, -y-1/2, z-1/2'

loop_
_atom_site_label
_atom_site_type_symbol
_atom_site_fract_x
_atom_site_fract_y
_atom_site_fract_z
_atom_site_U_iso_or_equiv
_atom_site_adp_type
_atom_site_occupancy
_atom_site_site_symmetry_order
_atom_site_calc_flag
_atom_site_refinement_flags_posn
_atom_site_refinement_flags_adp
C1 C 0.3287(2) 0.1481(4) 0.46194(14) 0.0232(7) Uani 1 1 d . .
C2 C 0.3918(2) 0.0948(4) 0.41314(14) 0.0231(7) Uani 1 1 d . .
H2 H 0.4233 -0.0483 0.4217 0.028 Uiso 1 1 calc R U
C3 C 0.3071(2) 0.0917(4) 0.35167(14) 0.0232(7) Uani 1 1 d . .
H3 H 0.3364 0.0933 0.3134 0.028 Uiso 1 1 calc R U
C4 C 0.2407(2) -0.1038(4) 0.35205(14) 0.0253(7) Uani 1 1 d . .
H4A H 0.1860 -0.1049 0.3131 0.030 Uiso 1 1 calc R U
H4B H 0.2821 -0.2325 0.3519 0.030 Uiso 1 1 calc R U
C5 C 0.1941(2) -0.1086(5) 0.40964(14) 0.0258(7) Uani 1 1 d . .
H5A H 0.1668 -0.2519 0.4136 0.031 Uiso 1 1 calc R U
H5B H 0.1366 -0.0082 0.4027 0.031 Uiso 1 1 calc R U
C6 C 0.2689(2) -0.0518(5) 0.47214(14) 0.0252(7) Uani 1 1 d . .
H6 H 0.3185 -0.1706 0.4826 0.030 Uiso 1 1 calc R U
C7 C 0.2573(2) 0.3266(4) 0.42988(14) 0.0242(7) Uani 1 1 d . .
H7A H 0.2846 0.4668 0.4453 0.029 Uiso 1 1 calc R U
H7B H 0.1892 0.3102 0.4385 0.029 Uiso 1 1 calc R U
C8 C 0.2528(2) 0.3025(4) 0.35842(14) 0.0246(7) Uani 1 1 d . .
H8 H 0.2951 0.4182 0.3466 0.029 Uiso 1 1 calc R U
C9 C 0.4705(3) 0.2572(5) 0.40724(15) 0.0273(7) Uani 1 1 d . .
C10 C 0.5396(2) 0.2154(5) 0.36372(14) 0.0268(7) Uani 1 1 d . .
C11 C 0.6023(3) 0.3782(5) 0.35249(15) 0.0319(8) Uani 1 1 d . .
H11 H 0.6001 0.5119 0.3721 0.038 Uiso 1 1 calc R U
C12 C 0.6678(3) 0.3467(6) 0.31297(17) 0.0391(9) Uani 1 1 d . .
H12 H 0.7101 0.4585 0.3052 0.047 Uiso 1 1 calc R U
C13 C 0.6712(3) 0.1526(6) 0.28497(18) 0.0437(10) Uani 1 1 d . .
H13 H 0.7165 0.1306 0.2581 0.052 Uiso 1 1 calc R U
C14 C 0.6098(3) -0.0101(6) 0.29543(16) 0.0398(9) Uani 1 1 d . .
H14 H 0.6128 -0.1435 0.2759 0.048 Uiso 1 1 calc R U
C15 C 0.5434(3) 0.0209(5) 0.33454(15) 0.0313(8) Uani 1 1 d . .
H15 H 0.5005 -0.0910 0.3414 0.038 Uiso 1 1 calc R U
C16 C 0.2151(3) -0.0327(5) 0.52642(15) 0.0304(8) Uani 1 1 d . .
H16A H 0.2654 0.0056 0.5655 0.036 Uiso 1 1 calc R U
H16B H 0.1649 0.0831 0.5169 0.036 Uiso 1 1 calc R U
C17 C 0.1622(3) -0.2322(5) 0.53799(16) 0.0361(9) Uani 1 1 d . .
H17 H 0.1997 -0.3600 0.5408 0.043 Uiso 1 1 calc R U
C18 C 0.0692(3) -0.2453(6) 0.54448(19) 0.0547(12) Uani 1 1 d . .
H18A H 0.0289 -0.1215 0.5420 0.066 Uiso 1 1 calc R U
H18B H 0.0418 -0.3788 0.5517 0.066 Uiso 1 1 calc R U
C19 C 0.1494(3) 0.3200(5) 0.31465(15) 0.0288(8) Uani 1 1 d . .
C20 C 0.0659(3) 0.3178(6) 0.20451(16) 0.0395(9) Uani 1 1 d . .
H20A H 0.0424 0.4664 0.2000 0.047 Uiso 1 1 calc R U
H20B H 0.0115 0.2292 0.2145 0.047 Uiso 1 1 calc R U
C21 C 0.0919(3) 0.2443(7) 0.14576(18) 0.0558(12) Uani 1 1 d . .
H21A H 0.1460 0.3330 0.1366 0.084 Uiso 1 1 calc R U
H21B H 0.0321 0.2539 0.1107 0.084 Uiso 1 1 calc R U
H21C H 0.1149 0.0971 0.1509 0.084 Uiso 1 1 calc R U
O1 O 0.38893(18) 0.2041(4) 0.52310(10) 0.0290(6) Uani 1 1 d . .
O2 O 0.47602(18) 0.4256(4) 0.43554(11) 0.0391(7) Uani 1 1 d . .
O3 O 0.0701(2) 0.3479(4) 0.32953(12) 0.0501(7) Uani 1 1 d . .
O4 O 0.15797(17) 0.2999(4) 0.25450(10) 0.0352(6) Uani 1 1 d . .
H1 H 0.422(3) 0.307(6) 0.520(2) 0.061(14) Uiso 1 1 d . .

loop_
_atom_site_aniso_label
_atom_site_aniso_U_11
_atom_site_aniso_U_22
_atom_site_aniso_U_33
_atom_site_aniso_U_23
_atom_site_aniso_U_13
_atom_site_aniso_U_12
C1 0.0250(18) 0.0227(15) 0.0194(16) -0.0054(12) 0.0000(14) -0.0027(13)
C2 0.0223(17) 0.0233(15) 0.0222(16) -0.0004(13) 0.0020(13) 0.0021(13)
C3 0.0257(18) 0.0200(15) 0.0230(16) -0.0025(12) 0.0035(14) -0.0005(13)
C4 0.0270(18) 0.0204(15) 0.0258(17) -0.0047(13) 0.0007(14) -0.0041(13)
C5 0.0247(18) 0.0224(15) 0.0283(18) -0.0002(13) 0.0015(15) -0.0027(13)
C6 0.0244(18) 0.0246(15) 0.0252(17) 0.0021(13) 0.0027(14) 0.0005(13)
C7 0.0292(18) 0.0201(14) 0.0229(17) -0.0027(12) 0.0052(14) -0.0012(13)
C8 0.0252(18) 0.0233(15) 0.0241(18) -0.0009(12) 0.0032(14) -0.0031(13)
C9 0.0290(19) 0.0298(16) 0.0216(17) -0.0040(13) 0.0028(14) -0.0021(14)
C10 0.0241(18) 0.0326(17) 0.0216(17) 0.0002(13) 0.0005(14) -0.0003(14)
C11 0.031(2) 0.0383(18) 0.0251(18) 0.0005(14) 0.0042(15) -0.0014(15)
C12 0.031(2) 0.053(2) 0.034(2) 0.0082(17) 0.0102(17) -0.0016(17)
C13 0.041(2) 0.061(2) 0.033(2) 0.0071(18) 0.0173(19) 0.0118(19)
C14 0.044(2) 0.044(2) 0.032(2) -0.0039(16) 0.0107(18) 0.0106(18)
C15 0.031(2) 0.0336(18) 0.0289(19) -0.0003(14) 0.0069(16) 0.0023(15)
C16 0.0284(19) 0.0352(17) 0.0276(18) 0.0019(14) 0.0062(15) -0.0055(15)
C17 0.038(2) 0.0394(19) 0.030(2) 0.0104(15) 0.0058(16) -0.0033(16)
C18 0.041(3) 0.061(3) 0.060(3) 0.021(2) 0.007(2) -0.018(2)
C19 0.033(2) 0.0237(16) 0.0284(19) 0.0040(13) 0.0038(16) 0.0026(14)
C20 0.031(2) 0.052(2) 0.029(2) 0.0053(16) -0.0062(16) 0.0055(17)
C21 0.043(3) 0.083(3) 0.036(2) -0.004(2) -0.0037(19) 0.009(2)
O1 0.0290(14) 0.0340(13) 0.0211(12) -0.0055(10) -0.0002(10) -0.0095(11)
O2 0.0423(16) 0.0386(14) 0.0408(15) -0.0187(11) 0.0184(13) -0.0151(11)
O3 0.0333(16) 0.0786(19) 0.0379(16) 0.0018(13) 0.0071(13) 0.0193(14)
O4 0.0282(14) 0.0506(15) 0.0240(13) 0.0038(10) 0.0000(10) -0.0003(11)

loop_
_atom_type_symbol
_atom_type_description
_atom_type_scat_dispersion_real
_atom_type_scat_dispersion_imag
_atom_type_scat_source
C C 0.0033 0.0016 'International Tables Vol C Tables 4.2.6.8 and 6.1.1.4'
H H 0.0000 0.0000 'International Tables Vol C Tables 4.2.6.8 and 6.1.1.4'
O O 0.0106 0.0060 'International Tables Vol C Tables 4.2.6.8 and 6.1.1.4'

loop_
_geom_angle_atom_site_label_1
_geom_angle_atom_site_label_2
_geom_angle_atom_site_label_3
_geom_angle
O1 C1 C2 113.6(2)
O1 C1 C6 106.0(2)
C2 C1 C6 108.2(2)
O1 C1 C7 113.7(2)
C2 C1 C7 103.8(2)
C6 C1 C7 111.5(2)
C9 C2 C1 115.1(2)
C9 C2 C3 109.6(2)
C1 C2 C3 100.1(2)
C9 C2 H2 110.5
C1 C2 H2 110.5
C3 C2 H2 110.5
C4 C3 C8 113.6(2)
C4 C3 C2 109.1(2)
C8 C3 C2 100.6(2)
C4 C3 H3 111.0
C8 C3 H3 111.0
C2 C3 H3 111.0
C5 C4 C3 112.1(2)
C5 C4 H4A 109.2
C3 C4 H4A 109.2
C5 C4 H4B 109.2
C3 C4 H4B 109.2
H4A C4 H4B 107.9
C4 C5 C6 113.8(3)
C4 C5 H5A 108.8
C6 C5 H5A 108.8
C4 C5 H5B 108.8
C6 C5 H5B 108.8
H5A C5 H5B 107.7
C16 C6 C5 111.3(3)
C16 C6 C1 113.9(2)
C5 C6 C1 109.1(2)
C16 C6 H6 107.4
C5 C6 H6 107.4
C1 C6 H6 107.4
C1 C7 C8 104.9(2)
C1 C7 H7A 110.8
C8 C7 H7A 110.8
C1 C7 H7B 110.8
C8 C7 H7B 110.8
H7A C7 H7B 108.8
C19 C8 C7 116.3(3)
C19 C8 C3 113.5(2)
C7 C8 C3 105.6(2)
C19 C8 H8 107.0
C7 C8 H8 107.0
C3 C8 H8 107.0
O2 C9 C10 119.6(3)
O2 C9 C2 120.9(3)
C10 C9 C2 119.4(2)
C15 C10 C11 119.1(3)
C15 C10 C9 122.5(3)
C11 C10 C9 118.4(3)
C12 C11 C10 120.5(3)
C12 C11 H11 119.8
C10 C11 H11 119.8
C13 C12 C11 119.6(3)
C13 C12 H12 120.2
C11 C12 H12 120.2
C12 C13 C14 120.8(3)
C12 C13 H13 119.6
C14 C13 H13 119.6
C13 C14 C15 119.9(3)
C13 C14 H14 120.0
C15 C14 H14 120.0
C14 C15 C10 120.1(3)
C14 C15 H15 120.0
C10 C15 H15 120.0
C17 C16 C6 113.3(3)
C17 C16 H16A 108.9
C6 C16 H16A 108.9
C17 C16 H16B 108.9
C6 C16 H16B 108.9
H16A C16 H16B 107.7
C18 C17 C16 125.7(3)
C18 C17 H17 117.1
C16 C17 H17 117.1
C17 C18 H18A 120.0
C17 C18 H18B 120.0
H18A C18 H18B 120.0
O3 C19 O4 123.7(3)
O3 C19 C8 126.9(3)
O4 C19 C8 109.3(3)
O4 C20 C21 106.6(3)
O4 C20 H20A 110.4
C21 C20 H20A 110.4
O4 C20 H20B 110.4
C21 C20 H20B 110.4
H20A C20 H20B 108.6
C20 C21 H21A 109.5
C20 C21 H21B 109.5
H21A C21 H21B 109.5
C20 C21 H21C 109.5
H21A C21 H21C 109.5
H21B C21 H21C 109.5
C1 O1 H1 110(3)
C19 O4 C20 117.8(3)

loop_
_geom_bond_atom_site_label_1
_geom_bond_atom_site_label_2
_geom_bond_distance
C1 O1 1.436(4)
C1 C2 1.545(4)
C1 C6 1.545(4)
C1 C7 1.546(4)
C2 C9 1.509(4)
C2 C3 1.549(4)
C2 H2 1.0000
C3 C4 1.531(4)
C3 C8 1.547(4)
C3 H3 1.0000
C4 C5 1.526(4)
C4 H4A 0.9900
C4 H4B 0.9900
C5 C6 1.540(4)
C5 H5A 0.9900
C5 H5B 0.9900
C6 C16 1.526(4)
C6 H6 1.0000
C7 C8 1.546(4)
C7 H7A 0.9900
C7 H7B 0.9900
C8 C19 1.508(5)
C8 H8 1.0000
C9 O2 1.224(3)
C9 C10 1.500(4)
C10 C15 1.390(4)
C10 C11 1.392(4)
C11 C12 1.384(4)
C11 H11 0.9500
C12 C13 1.375(5)
C12 H12 0.9500
C13 C14 1.376(5)
C13 H13 0.9500
C14 C15 1.385(4)
C14 H14 0.9500
C15 H15 0.9500
C16 C17 1.501(4)
C16 H16A 0.9900
C16 H16B 0.9900
C17 C18 1.305(5)
C17 H17 0.9500
C18 H18A 0.9500
C18 H18B 0.9500
C19 O3 1.206(4)
C19 O4 1.343(4)
C20 O4 1.460(4)
C20 C21 1.474(5)
C20 H20A 0.9900
C20 H20B 0.9900
C21 H21A 0.9800
C21 H21B 0.9800
C21 H21C 0.9800
O1 H1 0.80(4)

loop_
_geom_hbond_atom_site_label_D
_geom_hbond_atom_site_label_H
_geom_hbond_atom_site_label_A
_geom_hbond_distance_DH
_geom_hbond_distance_HA
_geom_hbond_distance_DA
_geom_hbond_angle_DHA
_geom_hbond_site_symmetry_A
O1 H1 O2 0.80(4) 2.26(4) 2.829(3) 129(4) .
O1 H1 O2 0.80(4) 2.26(4) 2.983(3) 151(4) 3_666

loop_
_geom_torsion_atom_site_label_1
_geom_torsion_atom_site_label_2
_geom_torsion_atom_site_label_3
_geom_torsion_atom_site_label_4
_geom_torsion
O1 C1 C2 C9 -50.8(3)
C6 C1 C2 C9 -168.2(3)
C7 C1 C2 C9 73.2(3)
O1 C1 C2 C3 -168.2(2)
C6 C1 C2 C3 74.4(3)
C7 C1 C2 C3 -44.2(3)
C9 C2 C3 C4 167.7(2)
C1 C2 C3 C4 -70.9(3)
C9 C2 C3 C8 -72.6(3)
C1 C2 C3 C8 48.9(3)
C8 C3 C4 C5 -53.3(3)
C2 C3 C4 C5 58.1(3)
C3 C4 C5 C6 -44.4(3)
C4 C5 C6 C16 173.0(2)
C4 C5 C6 C1 46.4(3)
O1 C1 C6 C16 49.2(3)
C2 C1 C6 C16 171.4(3)
C7 C1 C6 C16 -75.0(3)
O1 C1 C6 C5 174.3(2)
C2 C1 C6 C5 -63.6(3)
C7 C1 C6 C5 50.0(3)
O1 C1 C7 C8 145.9(3)
C2 C1 C7 C8 22.0(3)
C6 C1 C7 C8 -94.3(3)
C1 C7 C8 C19 135.7(3)
C1 C7 C8 C3 8.8(3)
C4 C3 C8 C19 -48.1(3)
C2 C3 C8 C19 -164.5(3)
C4 C3 C8 C7 80.5(3)
C2 C3 C8 C7 -35.9(3)
C1 C2 C9 O2 -6.1(4)
C3 C2 C9 O2 105.7(3)
C1 C2 C9 C10 176.8(3)
C3 C2 C9 C10 -71.4(3)
O2 C9 C10 C15 174.2(3)
C2 C9 C10 C15 -8.6(5)
O2 C9 C10 C11 -5.6(5)
C2 C9 C10 C11 171.5(3)
C15 C10 C11 C12 -0.2(5)
C9 C10 C11 C12 179.6(3)
C10 C11 C12 C13 -0.4(5)
C11 C12 C13 C14 0.5(6)
C12 C13 C14 C15 0.0(6)
C13 C14 C15 C10 -0.7(5)
C11 C10 C15 C14 0.8(5)
C9 C10 C15 C14 -179.1(3)
C5 C6 C16 C17 59.3(4)
C1 C6 C16 C17 -176.8(3)
C6 C16 C17 C18 -131.4(4)
C7 C8 C19 O3 -1.1(4)
C3 C8 C19 O3 121.8(3)
C7 C8 C19 O4 178.8(2)
C3 C8 C19 O4 -58.3(3)
O3 C19 O4 C20 1.4(4)
C8 C19 O4 C20 -178.5(2)
C21 C20 O4 C19 -167.8(3)
